data_1505488
loop_
_publ_author_name
'Banwell, Martin G.'
'Kokas, Okanya J.'
'Willis, Anthony C.'

_publ_section_title
;
 Chemoenzymatic approaches to the montanine alkaloids: a total synthesis
 of (+)-brunsvigine.
;
_journal_issue 18
_journal_name_full 'Organic letters'
_journal_page_first 3503
_journal_page_last 3506
_journal_paper_doi 10.1021/ol071344y
_journal_volume 9
_journal_year 2007
_chemical_absolute_configuration syn
_chemical_compound_source local
_chemical_formula_moiety '2(C16 H17 N O4), 3(H2 O)'
_chemical_formula_sum 'C16 H20 N O5.5'
_chemical_formula_weight 314.34
_space_group_IT_number 146
_symmetry_cell_setting trigonal
_symmetry_space_group_name_Hall 'R 3'
_symmetry_space_group_name_H-M 'R 3 :H'
_atom_sites_solution_hydrogens geom
_atom_sites_solution_primary direct
_audit_creation_date 07-02-27
_audit_creation_method CRYSTALS_ver_12.18
_audit_update_record
;
2007-03-12 - Report on C32 H40 N2 O11
             by Anthony C. Willis
             for   Okanya Kokas and Martin Banwell

2007-03-13- passes checkcif tests with some warnings 
            about missing atoms etc 
;
_cell_angle_alpha 90
_cell_angle_beta 90
_cell_angle_gamma 120
_cell_formula_units_Z 18
_cell_length_a 16.3003(4)
_cell_length_b 16.3003(4)
_cell_length_c 29.5212(10)
_cell_measurement_reflns_used 50810
_cell_measurement_temperature 200
_cell_measurement_theta_max 27.5
_cell_measurement_theta_min 2.6
_cell_volume 6792.9(3)
_computing_cell_refinement 'Denzo/Scalepack (Otwinowski & Minor, 1997)'
_computing_data_collection 'COLLECT (Nonius BV, 1997)'
_computing_data_reduction 'Denzo/Scalepack (Otwinowski & Minor, 1997)'
_computing_molecular_graphics
; 
ORTEP-II (Johnson 1976) in teXsan (MSC, 1992-1997)
;
_computing_publication_material 'CRYSTALS (Watkin et al 2003)'
_computing_structure_refinement 'CRYSTALS (Watkin et al 2003)'
_computing_structure_solution 'SIR92 (Altomare et al, 1994)'
_diffrn_ambient_temperature 200
_diffrn_measured_fraction_theta_full 0.998
_diffrn_measured_fraction_theta_max 0.998
_diffrn_measurement_device_type 'Nonius KappaCCD'
_diffrn_measurement_method ' \f and \w scans with CCD '
_diffrn_radiation_monochromator graphite
_diffrn_radiation_type 'Mo K\a'
_diffrn_radiation_wavelength 0.71073
_diffrn_reflns_av_R_equivalents 0.045
_diffrn_reflns_limit_h_max 20
_diffrn_reflns_limit_h_min -20
_diffrn_reflns_limit_k_max 20
_diffrn_reflns_limit_k_min -21
_diffrn_reflns_limit_l_max 38
_diffrn_reflns_limit_l_min -38
_diffrn_reflns_number 29833
_diffrn_reflns_theta_full 27.489
_diffrn_reflns_theta_max 27.489
_diffrn_reflns_theta_min 2.967
_diffrn_standards_number 0
_exptl_absorpt_coefficient_mu 0.105
_exptl_absorpt_correction_T_max 0.991
_exptl_absorpt_correction_T_min 0.979
_exptl_absorpt_correction_type integration
_exptl_absorpt_process_details
;
via Gaussian method (Coppens, 1970) implemented in maXus (2000)
;
_exptl_crystal_colour colourless
_exptl_crystal_density_diffrn 1.38
_exptl_crystal_density_meas ?
_exptl_crystal_description plate
_exptl_crystal_F_000 2943.0
_exptl_crystal_size_max 0.27
_exptl_crystal_size_mid 0.27
_exptl_crystal_size_min 0.09
_refine_diff_density_max 0.27
_refine_diff_density_min -0.28
_refine_ls_extinction_method None
_refine_ls_goodness_of_fit_ref 1.1064
_refine_ls_hydrogen_treatment mixed
_refine_ls_matrix_type full
_refine_ls_number_parameters 446
_refine_ls_number_reflns 2814
_refine_ls_number_restraints 20
_refine_ls_R_factor_all 0.0644
_refine_ls_R_factor_gt 0.0535
_refine_ls_shift/su_max 0.024924
_refine_ls_structure_factor_coef F
_refine_ls_weighting_details
;
 Method, part 1, Chebychev polynomial, 
(Carruthers & Watkin, 1979, Prince, 1982) 
 [weight] = 1.0/[A~0~*T~0~(x)+A~1~*T~1~(x) ... +A~n-1~]*T~n-1~(x)] 
 where A~i~ are the Chebychev coefficients listed below and x= Fcalc/Fmax 
 Method = Robust Weighting (Prince, 1982) 
 W = [weight] * [1-(deltaF/6*sigmaF)^2^]^2^ 
 A~i~ are: 
 2.14 0.748 1.83 
;
_refine_ls_weighting_scheme calc
_refine_ls_wR_factor_all 0.0478
_refine_ls_wR_factor_gt 0.0457
_refine_ls_wR_factor_ref 0.0457
_reflns_limit_h_max 10
_reflns_limit_h_min -21
_reflns_limit_k_max 21
_reflns_limit_k_min 0
_reflns_limit_l_max 38
_reflns_limit_l_min 0
_reflns_number_gt 2814
_reflns_number_total 3470
_reflns_threshold_expression I>2.0\s(I)
_oxford_diffrn_Wilson_B_factor 3.32
_oxford_diffrn_Wilson_scale 11.28
_oxford_refine_ls_scale 0.2942(7)
_oxford_structure_analysis_title '2221614 ban0715'
_cod_data_source_file ol071344y-file004.cif
_cod_data_source_block ban0715
_cod_depositor_comments
;
The following automatic conversions were performed:

'_symmetry_cell_setting' value 'Trigonal' changed to 'trigonal'
according to /home/saulius/struct/CIF-dictionaries/cif_core.dic
dictionary named 'cif_core.dic' version 2.4.1 from 2010-06-29.

Automatic conversion script
Id: cif_fix_values 1715 2011-07-08 13:25:40Z adriana 

The following automatic conversions were performed:

'_exptl_crystal_density_meas' value 'not measured' was changed to '?'
- the value is perceived as not measured.

Automatic conversion script
Id: cif_fix_values 3008 2015-01-20 13:52:24Z robertas 
;
_cod_original_sg_symbol_H-M 'R 3 '
_cod_database_code 1505488

loop_
_symmetry_equiv_pos_as_xyz
x,y,z
x+1/3,y+2/3,z+2/3
x+2/3,y+1/3,z+1/3
-y,x-y,z
-y+1/3,x-y+2/3,z+2/3
-y+2/3,x-y+1/3,z+1/3
-x+y,-x,z
-x+y+1/3,-x+2/3,z+2/3
-x+y+2/3,-x+1/3,z+1/3

loop_
_atom_site_label
_atom_site_type_symbol
_atom_site_fract_x
_atom_site_fract_y
_atom_site_fract_z
_atom_site_U_iso_or_equiv
_atom_site_occupancy
_atom_site_adp_type
_atom_site_refinement_flags_posn
_atom_site_refinement_flags_adp
_atom_site_refinement_flags_occupancy
O3 O 0.16586(16) 0.47190(17) 0.51167(10) 0.0446 1.0000 Uani D . .
O5 O 0.35283(16) 0.55813(16) 0.53976(9) 0.0447 1.0000 Uani D . .
O13 O 0.28964(18) 0.00555(19) 0.38005(9) 0.0495 1.0000 Uani . . .
O15 O 0.17038(17) 0.02211(19) 0.34694(9) 0.0486 1.0000 Uani . . .
O103 O 0.3448(2) 0.5639(2) 0.32474(10) 0.0592 1.0000 Uani . . .
O105 O 0.22425(17) 0.37932(18) 0.29965(9) 0.0470 1.0000 Uani D . .
O113 O 0.5255(2) 0.28087(18) 0.56832(10) 0.0540 1.0000 Uani . . .
O115 O 0.53400(19) 0.42359(18) 0.58716(9) 0.0508 1.0000 Uani . . .
O203 O 0.0227(2) 0.2174(3) 0.62715(13) 0.0772 1.0000 Uani . . .
O204 O 0.1133(13) 0.5235(15) 0.6302(6) 0.0641 0.15(1) Uani . . P
O2011 O 0.0929(10) 0.4056(11) 0.5981(6) 0.0919 0.63(3) Uani . U P
O2012 O 0.058(2) 0.366(2) 0.5796(8) 0.0945 0.37(3) Uani . U P
O2021 O 0.3021(10) 0.5572(8) 0.6289(3) 0.0552 0.57(2) Uani . U P
O2022 O 0.2529(18) 0.5242(12) 0.6204(4) 0.0429 0.28(2) Uani . U P
N8 N 0.23415(18) 0.21050(17) 0.54488(9) 0.0354 1.0000 Uani . . .
N108 N 0.50745(19) 0.3924(2) 0.37044(10) 0.0410 1.0000 Uani . . .
C1 C 0.1747(2) 0.3519(2) 0.47130(11) 0.0375 1.0000 Uani . . .
C2 C 0.2313(2) 0.4534(2) 0.48706(11) 0.0351 1.0000 Uani D . .
C4 C 0.3163(2) 0.46989(19) 0.51643(10) 0.0329 1.0000 Uani D . .
C6 C 0.2938(2) 0.3885(2) 0.54849(10) 0.0341 1.0000 Uani . . .
C7 C 0.2700(2) 0.30166(19) 0.51954(11) 0.0330 1.0000 Uani . . .
C9 C 0.2756(2) 0.1553(2) 0.52540(11) 0.0373 1.0000 Uani . . .
C10 C 0.2482(2) 0.1256(2) 0.47643(11) 0.0347 1.0000 Uani . . .
C11 C 0.2933(2) 0.0842(2) 0.45257(11) 0.0369 1.0000 Uani . . .
C12 C 0.2630(2) 0.0542(2) 0.40884(11) 0.0376 1.0000 Uani . . .
C14 C 0.2470(3) 0.0046(3) 0.33709(12) 0.0507 1.0000 Uani . . .
C16 C 0.1917(2) 0.0648(2) 0.38913(11) 0.0386 1.0000 Uani . . .
C17 C 0.1478(2) 0.1053(2) 0.41160(11) 0.0372 1.0000 Uani . . .
C18 C 0.1762(2) 0.1358(2) 0.45617(11) 0.0348 1.0000 Uani . . .
C19 C 0.1286(2) 0.1795(2) 0.48355(11) 0.0354 1.0000 Uani . . .
C20 C 0.1916(2) 0.2856(2) 0.48622(11) 0.0341 1.0000 Uani . . .
C21 C 0.1300(2) 0.1561(2) 0.53411(12) 0.0407 1.0000 Uani . . .
C101 C 0.3866(2) 0.5215(3) 0.39499(11) 0.0438 1.0000 Uani . . .
C102 C 0.3096(3) 0.4931(3) 0.35962(12) 0.0488 1.0000 Uani . . .
C104 C 0.2793(2) 0.3948(3) 0.33968(11) 0.0434 1.0000 Uani D . .
C106 C 0.3660(2) 0.3834(2) 0.33025(11) 0.0408 1.0000 Uani . . .
C107 C 0.4115(2) 0.3860(2) 0.37554(11) 0.0371 1.0000 Uani . . .
C109 C 0.5155(2) 0.3286(2) 0.40270(12) 0.0433 1.0000 Uani . . .
C110 C 0.5213(2) 0.3591(2) 0.45187(12) 0.0369 1.0000 Uani . . .
C111 C 0.5230(2) 0.3000(2) 0.48557(12) 0.0408 1.0000 Uani . . .
C112 C 0.5278(2) 0.3289(2) 0.52999(12) 0.0428 1.0000 Uani . . .
C114 C 0.5299(3) 0.3396(3) 0.60513(14) 0.0523 1.0000 Uani . . .
C116 C 0.5326(2) 0.4140(2) 0.54072(11) 0.0390 1.0000 Uani . . .
C117 C 0.5338(2) 0.4745(2) 0.50792(12) 0.0379 1.0000 Uani . . .
C118 C 0.5269(2) 0.4457(2) 0.46242(11) 0.0358 1.0000 Uani . . .
C119 C 0.5280(2) 0.5085(2) 0.42411(11) 0.0383 1.0000 Uani . . .
C120 C 0.4328(2) 0.4746(2) 0.40172(11) 0.0369 1.0000 Uani . . .
C121 C 0.5756(2) 0.4919(2) 0.38261(12) 0.0449 1.0000 Uani . . .
H1 H 0.197(3) 0.528(2) 0.5198(14) 0.0540 1.0000 Uiso D . .
H2 H 0.322(3) 0.552(3) 0.5623(11) 0.0540 1.0000 Uiso D . .
H3 H 0.260(2) 0.399(3) 0.2783(11) 0.0580 1.0000 Uiso D . .
H11 H 0.1228(2) 0.3345(2) 0.44877(11) 0.0451 1.0000 Uiso R . .
H21 H 0.2550(2) 0.4960(2) 0.46003(11) 0.0443 1.0000 Uiso R . .
H41 H 0.3670(2) 0.47559(19) 0.49539(10) 0.0378 1.0000 Uiso R . .
H61 H 0.3499(2) 0.4046(2) 0.56811(10) 0.0392 1.0000 Uiso R . .
H62 H 0.2384(2) 0.3755(2) 0.56796(10) 0.0392 1.0000 Uiso R . .
H71 H 0.3277(2) 0.31424(19) 0.50203(11) 0.0390 1.0000 Uiso R . .
H91 H 0.2539(2) 0.0969(2) 0.54406(11) 0.0455 1.0000 Uiso R . .
H92 H 0.3461(2) 0.1950(2) 0.52709(11) 0.0455 1.0000 Uiso R . .
H111 H 0.3449(2) 0.0768(2) 0.46671(11) 0.0456 1.0000 Uiso R . .
H141 H 0.2220(3) -0.0585(3) 0.32212(12) 0.0639 1.0000 Uiso R . .
H142 H 0.2945(3) 0.0552(3) 0.31683(12) 0.0639 1.0000 Uiso R . .
H171 H 0.0969(2) 0.1130(2) 0.39673(11) 0.0449 1.0000 Uiso R . .
H191 H 0.0635(2) 0.1601(2) 0.47237(11) 0.0420 1.0000 Uiso R . .
H211 H 0.0940(2) 0.1784(2) 0.55292(12) 0.0465 1.0000 Uiso R . .
H212 H 0.1033(2) 0.0866(2) 0.53882(12) 0.0465 1.0000 Uiso R . .
H1011 H 0.4035(2) 0.5783(3) 0.41419(11) 0.0547 1.0000 Uiso R . .
H1021 H 0.2533(3) 0.4913(3) 0.37412(12) 0.0619 1.0000 Uiso R . .
H1041 H 0.2386(2) 0.3461(3) 0.36256(11) 0.0509 1.0000 Uiso R . .
H1061 H 0.4121(2) 0.4363(2) 0.31051(11) 0.0492 1.0000 Uiso R . .
H1062 H 0.3454(2) 0.3215(2) 0.31487(11) 0.0492 1.0000 Uiso R . .
H1071 H 0.3682(2) 0.3286(2) 0.39365(11) 0.0453 1.0000 Uiso R . .
H1091 H 0.5741(2) 0.3260(2) 0.39537(12) 0.0543 1.0000 Uiso R . .
H1092 H 0.4588(2) 0.2640(2) 0.39922(12) 0.0543 1.0000 Uiso R . .
H1111 H 0.5208(2) 0.2392(2) 0.47791(12) 0.0511 1.0000 Uiso R . .
H1141 H 0.5877(3) 0.3574(3) 0.62370(14) 0.0637 1.0000 Uiso R . .
H1142 H 0.4722(3) 0.3046(3) 0.62451(14) 0.0637 1.0000 Uiso R . .
H1171 H 0.5393(2) 0.5366(2) 0.51604(12) 0.0461 1.0000 Uiso R . .
H1191 H 0.5594(2) 0.5767(2) 0.43301(11) 0.0442 1.0000 Uiso R . .
H1211 H 0.6388(2) 0.4999(2) 0.39072(12) 0.0509 1.0000 Uiso R . .
H1212 H 0.5833(2) 0.5359(2) 0.35729(12) 0.0509 1.0000 Uiso R . .

loop_
_atom_site_aniso_label
_atom_site_aniso_U_11
_atom_site_aniso_U_22
_atom_site_aniso_U_33
_atom_site_aniso_U_23
_atom_site_aniso_U_13
_atom_site_aniso_U_12
O3 0.0446(12) 0.0437(12) 0.0527(13) -0.0081(10) -0.0003(10) 0.0274(10)
O5 0.0450(12) 0.0359(11) 0.0480(13) -0.0037(10) 0.0001(10) 0.0162(10)
O13 0.0518(13) 0.0642(15) 0.0427(12) -0.0142(11) 0.0008(10) 0.0367(12)
O15 0.0540(14) 0.0621(14) 0.0366(11) -0.0116(11) -0.0026(10) 0.0343(12)
O103 0.0778(18) 0.0620(16) 0.0544(14) -0.0023(13) -0.0131(13) 0.0474(15)
O105 0.0409(12) 0.0629(14) 0.0340(11) -0.0006(10) -0.0024(9) 0.0236(11)
O113 0.0717(16) 0.0538(14) 0.0436(13) 0.0014(11) -0.0084(11) 0.0366(13)
O115 0.0663(15) 0.0537(14) 0.0387(12) -0.0015(10) -0.0027(11) 0.0348(12)
O203 0.0616(18) 0.084(2) 0.084(2) 0.0062(17) 0.0072(16) 0.0345(17)
O204 0.054(11) 0.089(14) 0.068(12) 0.024(10) 0.022(8) 0.049(10)
O2011 0.087(7) 0.108(8) 0.091(8) 0.045(6) 0.045(5) 0.057(6)
O2012 0.110(12) 0.130(13) 0.075(10) 0.040(8) 0.036(8) 0.083(10)
O2021 0.067(6) 0.054(4) 0.043(3) 0.009(3) 0.006(3) 0.030(4)
O2022 0.072(10) 0.037(6) 0.028(5) 0.005(4) 0.004(5) 0.034(7)
N8 0.0405(13) 0.0311(11) 0.0352(12) 0.0006(10) 0.0030(10) 0.0183(10)
N108 0.0396(13) 0.0472(14) 0.0429(14) -0.0056(11) -0.0025(11) 0.0268(12)
C1 0.0361(15) 0.0453(16) 0.0321(13) -0.0027(12) -0.0034(11) 0.0209(13)
C2 0.0392(15) 0.0395(14) 0.0322(14) -0.0006(11) -0.0010(12) 0.0240(12)
C4 0.0334(13) 0.0301(13) 0.0314(13) -0.0007(10) -0.0001(11) 0.0131(11)
C6 0.0344(14) 0.0324(13) 0.0318(13) -0.0015(11) -0.0018(11) 0.0140(11)
C7 0.0356(14) 0.0299(13) 0.0327(13) -0.0015(11) 0.0001(11) 0.0158(11)
C9 0.0395(15) 0.0373(14) 0.0376(14) 0.0005(12) -0.0021(12) 0.0212(12)
C10 0.0325(14) 0.0339(14) 0.0345(13) -0.0023(11) -0.0008(11) 0.0141(11)
C11 0.0361(14) 0.0389(15) 0.0392(15) -0.0016(12) 0.0005(12) 0.0214(12)
C12 0.0370(15) 0.0423(16) 0.0366(15) 0.0002(12) 0.0074(12) 0.0222(13)
C14 0.0528(19) 0.066(2) 0.0405(17) -0.0056(15) 0.0050(14) 0.0354(17)
C16 0.0403(16) 0.0373(14) 0.0342(15) -0.0019(12) 0.0017(12) 0.0164(12)
C17 0.0372(15) 0.0416(15) 0.0340(14) -0.0031(12) -0.0044(12) 0.0206(13)
C18 0.0353(14) 0.0313(13) 0.0378(15) -0.0003(11) 0.0028(12) 0.0166(11)
C19 0.0305(13) 0.0341(14) 0.0411(15) -0.0067(11) -0.0011(11) 0.0158(11)
C20 0.0345(14) 0.0345(14) 0.0312(13) -0.0053(11) -0.0010(11) 0.0156(12)
C21 0.0359(15) 0.0367(15) 0.0441(16) -0.0027(12) 0.0049(13) 0.0142(12)
C101 0.0482(18) 0.0579(19) 0.0315(14) -0.0053(13) -0.0032(13) 0.0312(16)
C102 0.0470(18) 0.071(2) 0.0374(16) -0.0093(15) -0.0038(13) 0.0361(17)
C104 0.0374(15) 0.057(2) 0.0329(15) -0.0001(13) -0.0012(12) 0.0217(14)
C106 0.0402(15) 0.0491(17) 0.0340(14) -0.0047(13) -0.0011(12) 0.0230(14)
C107 0.0363(14) 0.0441(16) 0.0326(14) -0.0064(12) 0.0015(11) 0.0215(13)
C109 0.0466(17) 0.0472(17) 0.0421(17) -0.0147(13) -0.0101(14) 0.0279(15)
C110 0.0340(14) 0.0391(15) 0.0413(15) -0.0081(12) -0.0046(12) 0.0209(12)
C111 0.0419(16) 0.0431(16) 0.0436(16) -0.0050(13) -0.0061(13) 0.0259(13)
C112 0.0421(17) 0.0432(16) 0.0446(17) -0.0008(13) -0.0022(13) 0.0225(14)
C114 0.062(2) 0.0512(19) 0.0461(18) 0.0020(15) -0.0014(16) 0.0302(17)
C116 0.0363(15) 0.0485(17) 0.0359(15) -0.0061(12) -0.0065(12) 0.0239(14)
C117 0.0369(15) 0.0373(15) 0.0410(15) -0.0069(12) -0.0025(13) 0.0198(12)
C118 0.0304(14) 0.0385(15) 0.0389(14) -0.0100(12) -0.0070(11) 0.0175(12)
C119 0.0342(15) 0.0379(15) 0.0387(15) -0.0022(12) -0.0004(12) 0.0150(12)
C120 0.0355(14) 0.0444(16) 0.0305(13) -0.0011(12) 0.0007(11) 0.0197(13)
C121 0.0345(15) 0.0512(18) 0.0422(17) 0.0001(14) 0.0004(13) 0.0163(14)

loop_
_atom_type_symbol
_atom_type_scat_dispersion_real
_atom_type_scat_dispersion_imag
_atom_type_scat_Cromer_Mann_a1
_atom_type_scat_Cromer_Mann_b1
_atom_type_scat_Cromer_Mann_a2
_atom_type_scat_Cromer_Mann_b2
_atom_type_scat_Cromer_Mann_a3
_atom_type_scat_Cromer_Mann_b3
_atom_type_scat_Cromer_Mann_a4
_atom_type_scat_Cromer_Mann_b4
_atom_type_scat_Cromer_Mann_c
_atom_type_scat_source
C 0.0033 0.0016 2.3100 20.8439 1.0200 10.2075 1.5886 0.5687 0.8650 51.6512 0.2156 'International Tables Vol C 4.2.6.8 and 6.1.1.4'
H 0.0000 0.0000 0.4930 10.5109 0.3229 26.1257 0.1402 3.1424 0.0408 57.7998 0.0030 'International Tables Vol C 4.2.6.8 and 6.1.1.4'
N 0.0061 0.0033 12.2126 0.0057 3.1322 9.8933 2.0125 28.9975 1.1663 0.5826 -11.5290 'International Tables Vol C 4.2.6.8 and 6.1.1.4'
O 0.0106 0.0060 3.0485 13.2771 2.2868 5.7011 1.5463 0.3239 0.8670 32.9089 0.2508 'International Tables Vol C 4.2.6.8 and 6.1.1.4'

loop_
_exptl_crystal_face_index_h
_exptl_crystal_face_index_k
_exptl_crystal_face_index_l
_exptl_crystal_face_perp_dist
0 0 1 0.050
0 0 -1 0.040
1 1 0 0.110
-1 -1 0 0.160
2 -4 0 0.103
-1 2 0 0.170
-2 1 0 0.090
2 -1 0 0.170

loop_
_geom_angle_atom_site_label_1
_geom_angle_atom_site_label_2
_geom_angle_atom_site_label_3
_geom_angle
_geom_angle_publ_flag
C2 O3 H1 106(3) no
C4 O5 H2 110(3) no
C12 O13 C14 105.1(2) yes
C14 O15 C16 104.9(3) yes
C104 O105 H3 108(3) no
C112 O113 C114 105.6(3) yes
C114 O115 C116 105.6(3) yes
C7 N8 C9 109.7(2) yes
C7 N8 C21 104.2(2) yes
C9 N8 C21 106.4(2) yes
C107 N108 C109 110.0(2) yes
C107 N108 C121 103.5(2) yes
C109 N108 C121 109.6(3) yes
C2 C1 C20 122.2(3) yes
C2 C1 H11 118.9 no
C20 C1 H11 118.9 no
C1 C2 O3 105.9(2) yes
C1 C2 C4 111.6(2) yes
O3 C2 C4 112.0(2) yes
C1 C2 H21 109.1 no
O3 C2 H21 109.0 no
C4 C2 H21 109.0 no
C2 C4 O5 109.4(2) yes
C2 C4 C6 113.3(2) yes
O5 C4 C6 112.1(2) yes
C2 C4 H41 107.2 no
O5 C4 H41 107.3 no
C6 C4 H41 107.2 no
C4 C6 C7 107.4(2) yes
C4 C6 H61 110.0 no
C7 C6 H61 110.0 no
C4 C6 H62 110.0 no
C7 C6 H62 110.0 no
H61 C6 H62 109.5 no
C6 C7 N8 115.6(2) yes
C6 C7 C20 108.8(2) yes
N8 C7 C20 105.9(2) yes
C6 C7 H71 108.8 no
N8 C7 H71 108.8 no
C20 C7 H71 108.8 no
N8 C9 C10 114.3(2) yes
N8 C9 H91 108.2 no
C10 C9 H91 108.2 no
N8 C9 H92 108.2 no
C10 C9 H92 108.3 no
H91 C9 H92 109.5 no
C9 C10 C11 119.2(3) yes
C9 C10 C18 120.0(3) yes
C11 C10 C18 120.8(3) yes
C10 C11 C12 117.1(3) yes
C10 C11 H111 121.4 no
C12 C11 H111 121.4 no
C11 C12 O13 128.5(3) yes
C11 C12 C16 121.5(3) yes
O13 C12 C16 109.8(3) yes
O15 C14 O13 106.3(2) yes
O15 C14 H141 110.2 no
O13 C14 H141 110.2 no
O15 C14 H142 110.3 no
O13 C14 H142 110.3 no
H141 C14 H142 109.5 no
C12 C16 O15 109.3(3) yes
C12 C16 C17 122.1(3) yes
O15 C16 C17 128.4(3) yes
C16 C17 C18 118.0(3) yes
C16 C17 H171 121.0 no
C18 C17 H171 121.0 no
C17 C18 C10 120.5(3) yes
C17 C18 C19 120.6(3) yes
C10 C18 C19 118.9(3) yes
C18 C19 C20 110.4(2) yes
C18 C19 C21 108.9(2) yes
C20 C19 C21 98.4(2) yes
C18 C19 H191 112.7 no
C20 C19 H191 112.7 no
C21 C19 H191 112.7 no
C7 C20 C19 105.2(2) yes
C7 C20 C1 125.0(3) yes
C19 C20 C1 128.4(3) yes
C19 C21 N8 102.2(2) yes
C19 C21 H211 111.3 no
N8 C21 H211 111.3 no
C19 C21 H212 111.3 no
N8 C21 H212 111.2 no
H211 C21 H212 109.5 no
C102 C101 C120 123.2(3) yes
C102 C101 H1011 118.4 no
C120 C101 H1011 118.4 no
C101 C102 O103 108.1(3) yes
C101 C102 C104 111.6(3) yes
O103 C102 C104 110.8(3) yes
C101 C102 H1021 108.7 no
O103 C102 H1021 108.8 no
C104 C102 H1021 108.8 no
C102 C104 O105 110.4(3) yes
C102 C104 C106 111.0(3) yes
O105 C104 C106 111.2(3) yes
C102 C104 H1041 108.0 no
O105 C104 H1041 108.1 no
C106 C104 H1041 108.1 no
C104 C106 C107 107.6(2) yes
C104 C106 H1061 110.0 no
C107 C106 H1061 110.0 no
C104 C106 H1062 109.9 no
C107 C106 H1062 109.9 no
H1061 C106 H1062 109.5 no
N108 C107 C106 112.7(2) yes
N108 C107 C120 104.3(2) yes
C106 C107 C120 110.6(3) yes
N108 C107 H1071 109.7 no
C106 C107 H1071 109.7 no
C120 C107 H1071 109.7 no
N108 C109 C110 113.6(3) yes
N108 C109 H1091 108.4 no
C110 C109 H1091 108.4 no
N108 C109 H1092 108.5 no
C110 C109 H1092 108.4 no
H1091 C109 H1092 109.5 no
C109 C110 C111 118.3(3) yes
C109 C110 C118 120.2(3) yes
C111 C110 C118 121.5(3) yes
C110 C111 C112 117.3(3) yes
C110 C111 H1111 121.4 no
C112 C111 H1111 121.3 no
C111 C112 O113 127.6(3) yes
C111 C112 C116 121.5(3) yes
O113 C112 C116 110.8(3) yes
O115 C114 O113 108.7(3) yes
O115 C114 H1141 109.7 no
O113 C114 H1141 109.7 no
O115 C114 H1142 109.7 no
O113 C114 H1142 109.6 no
H1141 C114 H1142 109.5 no
C112 C116 O115 109.3(3) yes
C112 C116 C117 122.0(3) yes
O115 C116 C117 128.7(3) yes
C116 C117 C118 117.5(3) yes
C116 C117 H1171 121.3 no
C118 C117 H1171 121.2 no
C117 C118 C110 120.1(3) yes
C117 C118 C119 120.8(3) yes
C110 C118 C119 119.0(3) yes
C118 C119 C120 114.5(2) yes
C118 C119 C121 108.1(3) yes
C120 C119 C121 95.9(2) yes
C118 C119 H1191 112.4 no
C120 C119 H1191 112.4 no
C121 C119 H1191 112.4 no
C107 C120 C119 105.9(2) yes
C107 C120 C101 123.1(3) yes
C119 C120 C101 128.9(3) yes
C119 C121 N108 102.5(2) yes
C119 C121 H1211 111.2 no
N108 C121 H1211 111.1 no
C119 C121 H1212 111.2 no
N108 C121 H1212 111.2 no
H1211 C121 H1212 109.5 no

loop_
_geom_bond_atom_site_label_1
_geom_bond_atom_site_label_2
_geom_bond_distance
_geom_bond_publ_flag
O3 C2 1.442(4) yes
O3 H1 0.83(3) no
O5 C4 1.429(4) yes
O5 H2 0.81(3) no
O13 C12 1.373(4) yes
O13 C14 1.443(4) yes
O15 C14 1.443(4) yes
O15 C16 1.383(4) yes
O103 C102 1.436(5) yes
O105 C104 1.428(4) yes
O105 H3 0.81(3) no
O113 C112 1.366(4) yes
O113 C114 1.426(5) yes
O115 C114 1.438(5) yes
O115 C116 1.379(4) yes
N8 C7 1.497(4) yes
N8 C9 1.484(4) yes
N8 C21 1.504(4) yes
N108 C107 1.523(4) yes
N108 C109 1.463(4) yes
N108 C121 1.481(4) yes
C1 C2 1.509(4) yes
C1 C20 1.318(4) yes
C1 H11 1.000 no
C2 C4 1.540(4) yes
C2 H21 1.000 no
C4 C6 1.518(4) yes
C4 H41 1.000 no
C6 C7 1.529(4) yes
C6 H61 1.000 no
C6 H62 1.000 no
C7 C20 1.528(4) yes
C7 H71 1.000 no
C9 C10 1.519(4) yes
C9 H91 1.000 no
C9 H92 1.000 no
C10 C11 1.410(4) yes
C10 C18 1.398(4) yes
C11 C12 1.381(4) yes
C11 H111 1.000 no
C12 C16 1.386(5) yes
C14 H141 1.000 no
C14 H142 1.000 no
C16 C17 1.363(5) yes
C17 C18 1.401(4) yes
C17 H171 1.000 no
C18 C19 1.523(4) yes
C19 C20 1.508(4) yes
C19 C21 1.544(5) yes
C19 H191 1.000 no
C21 H211 1.000 no
C21 H212 1.000 no
C101 C102 1.516(5) yes
C101 C120 1.329(5) yes
C101 H1011 1.000 no
C102 C104 1.538(5) yes
C102 H1021 1.000 no
C104 C106 1.540(4) yes
C104 H1041 1.000 no
C106 C107 1.519(4) yes
C106 H1061 1.000 no
C106 H1062 1.000 no
C107 C120 1.517(4) yes
C107 H1071 1.000 no
C109 C110 1.522(4) yes
C109 H1091 1.000 no
C109 H1092 1.000 no
C110 C111 1.395(5) yes
C110 C118 1.402(4) yes
C111 C112 1.382(5) yes
C111 H1111 1.000 no
C112 C116 1.386(5) yes
C114 H1141 1.000 no
C114 H1142 1.000 no
C116 C117 1.376(5) yes
C117 C118 1.409(4) yes
C117 H1171 1.000 no
C118 C119 1.519(4) yes
C119 C120 1.515(4) yes
C119 C121 1.545(4) yes
C119 H1191 1.000 no
C121 H1211 1.000 no
C121 H1212 1.000 no

loop_
_geom_torsion_atom_site_label_1
_geom_torsion_atom_site_label_2
_geom_torsion_atom_site_label_3
_geom_torsion_atom_site_label_4
_geom_torsion
_geom_torsion_publ_flag
C14 O13 C12 C11 -172.1(3) no
C14 O13 C12 C16 12.7(4) no
C12 O13 C14 O15 -20.6(4) no
C16 O15 C14 O13 20.8(4) no
C14 O15 C16 C12 -13.3(3) no
C14 O15 C16 C17 171.8(3) no
C9 N8 C7 C6 -140.0(3) no
C9 N8 C7 C20 99.5(3) no
C21 N8 C7 C6 106.4(3) no
C21 N8 C7 C20 -14.1(3) no
C7 N8 C9 C10 -62.8(3) no
C21 N8 C9 C10 49.3(3) no
C7 N8 C21 C19 39.3(3) no
C9 N8 C21 C19 -76.6(3) no
C20 C1 C2 O3 -114.5(4) no
C20 C1 C2 C4 7.7(5) no
C2 C1 C20 C7 -1.7(5) no
C2 C1 C20 C19 163.1(3) no
O3 C2 C4 O5 -46.8(3) no
O3 C2 C4 C6 79.1(3) no
C1 C2 C4 O5 -165.3(3) no
C1 C2 C4 C6 -39.4(4) no
O5 C4 C6 C7 -171.6(3) no
C2 C4 C6 C7 64.0(4) no
C4 C6 C7 N8 -172.8(3) no
C4 C6 C7 C20 -53.9(3) no
N8 C7 C20 C1 150.7(3) no
N8 C7 C20 C19 -17.0(3) no
C6 C7 C20 C1 25.8(5) no
C6 C7 C20 C19 -141.9(3) no
N8 C9 C10 C11 171.5(3) no
N8 C9 C10 C18 -11.2(4) no
C9 C10 C11 C12 177.0(3) no
C18 C10 C11 C12 -0.3(4) no
C9 C10 C18 C17 -177.5(3) no
C9 C10 C18 C19 1.8(4) no
C11 C10 C18 C17 -0.3(5) no
C11 C10 C18 C19 179.0(3) no
C10 C11 C12 O13 -174.4(3) no
C10 C11 C12 C16 0.4(4) no
O13 C12 C16 O15 0.4(4) no
O13 C12 C16 C17 175.7(3) no
C11 C12 C16 O15 -175.2(3) no
C11 C12 C16 C17 0.1(5) no
O15 C16 C17 C18 173.7(3) no
C12 C16 C17 C18 -0.6(4) no
C16 C17 C18 C10 0.7(4) no
C16 C17 C18 C19 -178.6(3) no
C10 C18 C19 C20 76.9(4) no
C10 C18 C19 C21 -30.2(4) no
C17 C18 C19 C20 -103.8(3) no
C17 C18 C19 C21 149.1(3) no
C18 C19 C20 C1 118.8(4) no
C18 C19 C20 C7 -74.1(3) no
C21 C19 C20 C1 -127.3(4) no
C21 C19 C20 C7 39.8(3) no
C18 C19 C21 N8 66.5(3) no
C20 C19 C21 N8 -48.7(3) no
C114 O113 C112 C111 -178.4(4) no
C114 O113 C112 C116 -0.5(4) no
C112 O113 C114 O115 0.5(5) no
C116 O115 C114 O113 -0.4(5) no
C114 O115 C116 C112 0.1(4) no
C114 O115 C116 C117 178.9(4) no
C109 N108 C107 C106 -137.3(3) no
C109 N108 C107 C120 102.8(3) no
C121 N108 C107 C106 105.7(3) no
C121 N108 C107 C120 -14.2(3) no
C107 N108 C109 C110 -68.5(3) no
C121 N108 C109 C110 44.6(4) no
C107 N108 C121 C119 41.9(3) no
C109 N108 C121 C119 -75.3(3) no
C120 C101 C102 O103 -111.0(4) no
C120 C101 C102 C104 11.0(5) no
C102 C101 C120 C107 -1.7(6) no
C102 C101 C120 C119 159.2(4) no
O103 C102 C104 O105 -45.8(5) no
O103 C102 C104 C106 78.0(4) no
C101 C102 C104 O105 -166.3(3) no
C101 C102 C104 C106 -42.5(4) no
O105 C104 C106 C107 -171.5(3) no
C102 C104 C106 C107 65.3(3) no
C104 C106 C107 N108 -170.2(3) no
C104 C106 C107 C120 -53.9(3) no
N108 C107 C120 C101 145.5(3) no
N108 C107 C120 C119 -19.2(3) no
C106 C107 C120 C101 24.2(5) no
C106 C107 C120 C119 -140.5(3) no
N108 C109 C110 C111 175.9(3) no
N108 C109 C110 C118 -5.5(5) no
C109 C110 C111 C112 -179.7(3) no
C118 C110 C111 C112 1.7(5) no
C109 C110 C118 C117 -179.0(3) no
C109 C110 C118 C119 -0.6(5) no
C111 C110 C118 C117 -0.4(5) no
C111 C110 C118 C119 178.0(3) no
C110 C111 C112 O113 176.5(4) no
C110 C111 C112 C116 -1.2(5) no
O113 C112 C116 O115 0.3(4) no
O113 C112 C116 C117 -178.7(3) no
C111 C112 C116 O115 178.3(3) no
C111 C112 C116 C117 -0.7(5) no
O115 C116 C117 C118 -176.8(3) no
C112 C116 C117 C118 2.0(5) no
C116 C117 C118 C110 -1.4(5) no
C116 C117 C118 C119 -179.8(3) no
C110 C118 C119 C120 75.1(4) no
C110 C118 C119 C121 -30.4(4) no
C117 C118 C119 C120 -106.5(4) no
C117 C118 C119 C121 148.0(3) no
C118 C119 C120 C101 126.3(4) no
C118 C119 C120 C107 -70.2(3) no
C121 C119 C120 C101 -120.8(4) no
C121 C119 C120 C107 42.7(3) no
C118 C119 C121 N108 66.2(3) no
C120 C119 C121 N108 -51.9(3) no
